data_2206717
loop_
_publ_author_name
'Klap\"otke, Thomas M.'
'Krumm, Burkhard'
'Mayer, Peter'
'Schwab, Ingo'

_publ_section_title
;
 Tetrapyridinium di-\m-oxo-bis[trifluorotellurate(IV)]
 bis[pentafluorotellurate(IV)]
;
_journal_coeditor_code HK6029
_journal_issue 9
_journal_name_full 'Acta Crystallographica Section E'
_journal_page_first o2984
_journal_page_last o2986
_journal_paper_doi 10.1107/S1600536805025304
_journal_volume 61
_journal_year 2005
_chemical_formula_iupac '2C5 H6 N +, Te F5 -, 0.5Te2 O2 F6 2-'
_chemical_formula_moiety '2C5 H6 N +, Te F5 -, 0.5Te2 O2 F6 2-'
_chemical_formula_sum 'C10 H12 F8 N2 O Te2'
_chemical_formula_weight 583.42
_chemical_name_common 'pyridinium pentafluorotellurate hexafluoroditellurat'
_chemical_name_systematic
;
Tetrapyridinium di-\m-oxo-bis[trifluorotellurate(IV)]
bis[pentafluorotellurate(IV)]
;
_space_group_IT_number 14
_symmetry_cell_setting monoclinic
_symmetry_space_group_name_Hall '-P 2ybc'
_symmetry_space_group_name_H-M 'P 1 21/c 1'
_atom_sites_solution_hydrogens geom
_atom_sites_solution_primary direct
_atom_sites_solution_secondary difmap
_audit_creation_method SHELXL-97
_cell_angle_alpha 90.00
_cell_angle_beta 105.8894(8)
_cell_angle_gamma 90.00
_cell_formula_units_Z 4
_cell_length_a 10.1509(2)
_cell_length_b 20.0739(3)
_cell_length_c 7.99500(10)
_cell_measurement_reflns_used 35743
_cell_measurement_temperature 200(2)
_cell_measurement_theta_max 27.485
_cell_measurement_theta_min 3.134
_cell_volume 1566.88(4)
_computing_cell_refinement 'SCALEPACK (Otwinowski & Minor, 1997)'
_computing_data_collection 'COLLECT (Nonius, 2000)'
_computing_data_reduction 'SCALEPACK and DENZO (Otwinowski & Minor, 1997)'
_computing_molecular_graphics 'DIAMOND (Brandenburg, 1996)'
_computing_publication_material SHELXL97
_computing_structure_refinement 'SHELXL97 (Sheldrick, 1997)'
_computing_structure_solution 'SHELXS97 (Sheldrick, 1997)'
_diffrn_ambient_temperature 200(2)
_diffrn_detector_area_resol_mean 9
_diffrn_measured_fraction_theta_full 0.998
_diffrn_measured_fraction_theta_max 0.998
_diffrn_measurement_device '95mm CCD camera on \k-goniostat'
_diffrn_measurement_device_type 'Nonius KappaCCD'
_diffrn_measurement_method 'area detection'
_diffrn_radiation_monochromator graphite
_diffrn_radiation_source 'fine-focus sealed tube'
_diffrn_radiation_type MoK\a
_diffrn_radiation_wavelength 0.71073
_diffrn_reflns_av_R_equivalents 0.0733
_diffrn_reflns_av_sigmaI/netI 0.0391
_diffrn_reflns_limit_h_max 13
_diffrn_reflns_limit_h_min -13
_diffrn_reflns_limit_k_max 26
_diffrn_reflns_limit_k_min -26
_diffrn_reflns_limit_l_max 10
_diffrn_reflns_limit_l_min -10
_diffrn_reflns_number 36947
_diffrn_reflns_theta_full 27.48
_diffrn_reflns_theta_max 27.48
_diffrn_reflns_theta_min 3.34
_exptl_absorpt_coefficient_mu 3.810
_exptl_absorpt_correction_T_max 0.6899
_exptl_absorpt_correction_T_min 0.3497
_exptl_absorpt_correction_type numerical
_exptl_absorpt_process_details '(XRED32 and XSHAPE; Stoe & Cie, 1997)'
_exptl_crystal_colour colorless
_exptl_crystal_density_diffrn 2.473
_exptl_crystal_density_method 'not measured'
_exptl_crystal_description block
_exptl_crystal_F_000 1080
_exptl_crystal_size_max 0.30
_exptl_crystal_size_mid 0.20
_exptl_crystal_size_min 0.07
_refine_diff_density_max 0.998
_refine_diff_density_min -1.103
_refine_ls_extinction_method none
_refine_ls_goodness_of_fit_ref 1.080
_refine_ls_hydrogen_treatment constr
_refine_ls_matrix_type full
_refine_ls_number_parameters 208
_refine_ls_number_reflns 3586
_refine_ls_number_restraints 0
_refine_ls_restrained_S_all 1.080
_refine_ls_R_factor_all 0.0428
_refine_ls_R_factor_gt 0.0292
_refine_ls_shift/su_max 0.001
_refine_ls_shift/su_mean 0.000
_refine_ls_structure_factor_coef Fsqd
_refine_ls_weighting_details 'calc w = 1/[\s^2^(Fo^2^)+(0.0306P)^2^+0.4788P] where P = (Fo^2^+2Fc^2^)/3'
_refine_ls_weighting_scheme calc
_refine_ls_wR_factor_gt 0.0599
_refine_ls_wR_factor_ref 0.0639
_reflns_number_gt 2948
_reflns_number_total 3586
_reflns_threshold_expression I>2\s(I)
_cod_data_source_file hk6029.cif
_cod_data_source_block I
_cod_original_sg_symbol_H-M 'P 21/c'
_cod_database_code 2206717
_cod_database_fobs_code 2206717

loop_
_symmetry_equiv_pos_as_xyz
'x, y, z'
'-x, y+1/2, -z+1/2'
'-x, -y, -z'
'x, -y-1/2, z-1/2'

loop_
_atom_site_label
_atom_site_fract_x
_atom_site_fract_y
_atom_site_fract_z
_atom_site_U_iso_or_equiv
_atom_site_adp_type
_atom_site_calc_flag
_atom_site_refinement_flags
_atom_site_occupancy
_atom_site_type_symbol
Te1 0.52043(2) 0.509365(11) 0.31119(3) 0.02514(8) Uani d . 1 Te
Te2 0.89376(2) 0.702005(11) 0.47140(3) 0.02895(8) Uani d . 1 Te
F1 0.6577(2) 0.43510(10) 0.3707(3) 0.0354(5) Uani d . 1 F
F2 0.3562(2) 0.56873(10) 0.2558(3) 0.0355(5) Uani d . 1 F
F3 0.4220(2) 0.45665(10) 0.1086(3) 0.0375(5) Uani d . 1 F
O 0.4192(2) 0.45604(11) 0.4285(3) 0.0270(5) Uani d . 1 O
F4 1.0332(2) 0.63253(11) 0.5249(3) 0.0469(6) Uani d . 1 F
F5 0.7513(2) 0.63330(12) 0.3969(3) 0.0507(6) Uani d . 1 F
F6 0.7666(2) 0.76924(11) 0.3420(3) 0.0482(6) Uani d . 1 F
F7 1.0394(2) 0.76409(12) 0.4696(4) 0.0528(6) Uani d . 1 F
F8 0.9087(3) 0.68431(12) 0.2477(3) 0.0504(6) Uani d . 1 F
N1 0.1423(3) 0.45709(15) 0.2678(4) 0.0310(7) Uani d . 1 N
H1 0.2312 0.4543 0.3155 0.037 Uiso calc R 1 H
C1 0.0730(4) 0.50523(18) 0.3203(5) 0.0317(8) Uani d . 1 C
H1A 0.1191 0.5355 0.4082 0.038 Uiso calc R 1 H
C2 -0.0666(4) 0.51103(19) 0.2461(5) 0.0337(8) Uani d . 1 C
H2A -0.1173 0.5456 0.2809 0.040 Uiso calc R 1 H
C3 -0.1308(4) 0.46554(19) 0.1205(5) 0.0342(8) Uani d . 1 C
H3 -0.2269 0.4683 0.0696 0.041 Uiso calc R 1 H
C4 -0.0567(4) 0.41668(19) 0.0694(5) 0.0353(9) Uani d . 1 C
H4 -0.1004 0.3857 -0.0179 0.042 Uiso calc R 1 H
C5 0.0832(4) 0.41281(17) 0.1462(5) 0.0327(8) Uani d . 1 C
H5 0.1362 0.3790 0.1126 0.039 Uiso calc R 1 H
N2 0.3838(3) 0.68576(17) 0.4616(5) 0.0440(9) Uani d . 1 N
H2 0.3732 0.6425 0.4701 0.053 Uiso calc R 1 H
C6 0.5002(4) 0.7138(2) 0.5550(6) 0.0411(10) Uani d . 1 C
H6 0.5698 0.6871 0.6284 0.049 Uiso calc R 1 H
C7 0.5182(4) 0.7803(2) 0.5446(6) 0.0416(9) Uani d . 1 C
H7 0.6007 0.8008 0.6099 0.050 Uiso calc R 1 H
C8 0.4152(4) 0.8180(2) 0.4377(6) 0.0420(10) Uani d . 1 C
H8 0.4261 0.8648 0.4299 0.050 Uiso calc R 1 H
C9 0.2967(4) 0.7876(2) 0.3424(6) 0.0428(10) Uani d . 1 C
H9 0.2254 0.8131 0.2683 0.051 Uiso calc R 1 H
C10 0.2831(4) 0.7208(2) 0.3556(6) 0.0442(10) Uani d . 1 C
H10 0.2024 0.6991 0.2899 0.053 Uiso calc R 1 H

loop_
_atom_site_aniso_label
_atom_site_aniso_U_11
_atom_site_aniso_U_22
_atom_site_aniso_U_33
_atom_site_aniso_U_12
_atom_site_aniso_U_13
_atom_site_aniso_U_23
Te1 0.02339(13) 0.02542(13) 0.02513(13) -0.00086(8) 0.00415(9) 0.00096(9)
Te2 0.02926(14) 0.02737(14) 0.02997(14) -0.00188(9) 0.00767(10) 0.00142(9)
F1 0.0294(11) 0.0372(12) 0.0388(13) 0.0067(9) 0.0082(9) 0.0009(10)
F2 0.0368(12) 0.0297(11) 0.0351(12) 0.0059(9) 0.0014(9) 0.0017(9)
F3 0.0418(12) 0.0361(12) 0.0308(12) -0.0007(10) 0.0036(9) -0.0064(9)
O 0.0259(12) 0.0262(12) 0.0279(13) -0.0032(10) 0.0056(10) 0.0007(10)
F4 0.0458(14) 0.0352(12) 0.0555(15) 0.0097(10) 0.0068(11) 0.0047(11)
F5 0.0437(14) 0.0376(12) 0.0650(17) -0.0138(11) 0.0052(12) 0.0022(12)
F6 0.0364(13) 0.0383(13) 0.0604(16) 0.0031(10) -0.0030(11) 0.0044(11)
F7 0.0387(13) 0.0386(13) 0.0849(19) -0.0085(10) 0.0233(13) -0.0009(13)
F8 0.0794(18) 0.0438(13) 0.0316(13) 0.0053(13) 0.0210(12) 0.0041(10)
N1 0.0231(14) 0.0366(17) 0.0321(17) -0.0032(13) 0.0055(12) 0.0084(14)
C1 0.0293(19) 0.037(2) 0.027(2) -0.0079(16) 0.0044(15) -0.0003(15)
C2 0.034(2) 0.035(2) 0.033(2) 0.0030(16) 0.0106(16) 0.0023(16)
C3 0.0245(18) 0.044(2) 0.031(2) -0.0009(16) 0.0010(15) 0.0086(17)
C4 0.035(2) 0.033(2) 0.033(2) -0.0092(16) 0.0007(16) 0.0011(16)
C5 0.042(2) 0.0245(18) 0.031(2) 0.0013(16) 0.0091(16) 0.0024(15)
N2 0.048(2) 0.0273(17) 0.058(2) -0.0023(15) 0.0153(18) -0.0059(16)
C6 0.040(2) 0.042(2) 0.041(2) 0.0083(18) 0.0087(18) 0.0070(19)
C7 0.034(2) 0.046(2) 0.043(2) -0.0090(18) 0.0084(17) -0.0036(19)
C8 0.047(2) 0.033(2) 0.048(3) -0.0020(18) 0.015(2) 0.0068(18)
C9 0.036(2) 0.050(3) 0.041(2) 0.0114(19) 0.0066(18) 0.0054(19)
C10 0.031(2) 0.050(3) 0.050(3) -0.0057(19) 0.0080(18) -0.015(2)

loop_
_atom_type_symbol
_atom_type_description
_atom_type_scat_dispersion_real
_atom_type_scat_dispersion_imag
_atom_type_scat_source
C C 0.0033 0.0016 'International Tables Vol C Tables 4.2.6.8 and 6.1.1.4'
H H 0.0000 0.0000 'International Tables Vol C Tables 4.2.6.8 and 6.1.1.4'
N N 0.0061 0.0033 'International Tables Vol C Tables 4.2.6.8 and 6.1.1.4'
F F 0.0171 0.0103 'International Tables Vol C Tables 4.2.6.8 and 6.1.1.4'
Te Te -0.5308 1.6751 'International Tables Vol C Tables 4.2.6.8 and 6.1.1.4'
O O 0.0106 0.0060 'International Tables Vol C Tables 4.2.6.8 and 6.1.1.4'

loop_
_geom_angle_atom_site_label_1
_geom_angle_atom_site_label_2
_geom_angle_atom_site_label_3
_geom_angle_site_symmetry_1
_geom_angle_site_symmetry_3
_geom_angle
_geom_angle_publ_flag
O Te1 F3 . . 83.21(10) y
O Te1 F2 . . 85.08(9) y
F3 Te1 F2 . . 86.18(8) y
O Te1 F1 . . 84.17(9) y
F3 Te1 F1 . . 87.64(9) y
F2 Te1 F1 . . 168.16(8) y
O Te1 O . 3_666 75.51(10) ?
F3 Te1 O . 3_666 158.70(9) ?
F2 Te1 O . 3_666 91.22(9) ?
F1 Te1 O . 3_666 90.88(9) ?
O Te1 Te1 . 3_666 40.18(7) ?
F3 Te1 Te1 . 3_666 123.38(7) ?
F2 Te1 Te1 . 3_666 87.88(6) ?
F1 Te1 Te1 . 3_666 87.11(6) ?
O Te1 Te1 3_666 3_666 35.33(6) ?
O Te1 N1 . . 40.58(8) ?
F3 Te1 N1 . . 61.03(8) ?
F2 Te1 N1 . . 53.12(8) ?
F1 Te1 N1 . . 115.05(7) ?
O Te1 N1 3_666 . 100.85(8) ?
Te1 Te1 N1 3_666 . 70.84(5) ?
O Te1 F3 . 3 44.80(7) ?
F3 Te1 F3 . 3 43.96(7) ?
F2 Te1 F3 . 3 101.25(6) ?
F1 Te1 F3 . 3 67.47(6) ?
O Te1 F3 3_666 3 116.49(6) ?
Te1 Te1 F3 3_666 3 82.724(10) ?
N1 Te1 F3 . 3 50.06(5) ?
O Te1 F1 . 3_556 27.15(7) ?
F3 Te1 F1 . 3_556 58.85(7) ?
F2 Te1 F1 . 3_556 95.10(6) ?
F1 Te1 F1 . 3_556 73.06(6) ?
O Te1 F1 3_666 3_556 100.45(6) ?
Te1 Te1 F1 3_666 3_556 65.755(9) ?
N1 Te1 F1 . 3_556 42.03(4) ?
F3 Te1 F1 3 3_556 17.648(8) ?
O Te1 F2 . 3_556 31.68(7) ?
F3 Te1 F2 . 3_556 60.53(6) ?
F2 Te1 F2 . 3_556 104.47(6) ?
F1 Te1 F2 . 3_556 63.69(6) ?
O Te1 F2 3_666 3_556 99.94(6) ?
Te1 Te1 F2 3_666 3_556 66.844(9) ?
N1 Te1 F2 . 3_556 51.39(4) ?
F3 Te1 F2 3 3_556 16.621(8) ?
F1 Te1 F2 3_556 3_556 9.372(7) ?
F8 Te2 F7 . . 81.57(11) y
F8 Te2 F4 . . 80.22(11) y
F7 Te2 F4 . . 87.25(10) y
F8 Te2 F6 . . 80.77(11) y
F7 Te2 F6 . . 86.94(10) y
F4 Te2 F6 . . 160.75(11) y
F8 Te2 F5 . . 79.79(11) y
F7 Te2 F5 . . 161.35(12) y
F4 Te2 F5 . . 89.67(10) y
F6 Te2 F5 . . 89.99(10) y
F8 Te2 F8 . 4_566 85.94(7) ?
F7 Te2 F8 . 4_566 131.22(7) ?
F4 Te2 F8 . 4_566 44.09(7) ?
F6 Te2 F8 . 4_566 137.07(7) ?
F5 Te2 F8 . 4_566 47.36(7) ?
F8 Te2 F7 . 4_566 89.16(7) ?
F7 Te2 F7 . 4_566 128.14(8) ?
F4 Te2 F7 . 4_566 40.91(7) ?
F6 Te2 F7 . 4_566 141.76(7) ?
F5 Te2 F7 . 4_566 51.83(7) ?
F8 Te2 F7 4_566 4_566 5.067(11) ?
F8 Te2 F6 . 4_566 88.96(7) ?
F7 Te2 F6 . 4_566 135.67(7) ?
F4 Te2 F6 . 4_566 48.42(7) ?
F6 Te2 F6 . 4_566 134.22(7) ?
F5 Te2 F6 . 4_566 44.23(7) ?
F8 Te2 F6 4_566 4_566 4.877(11) ?
F7 Te2 F6 4_566 4_566 7.757(10) ?
F8 Te2 N1 . 3_556 92.72(8) ?
F7 Te2 N1 . 3_556 155.23(7) ?
F4 Te2 N1 . 3_556 68.00(7) ?
F6 Te2 N1 . 3_556 116.08(7) ?
F5 Te2 N1 . 3_556 27.45(7) ?
F8 Te2 N1 4_566 3_556 24.016(11) ?
F7 Te2 N1 4_566 3_556 27.202(10) ?
F6 Te2 N1 4_566 3_556 19.579(9) ?
Te1 O Te1 . 3_666 104.49(10) ?
C1 N1 C5 . . 122.9(3) ?
C1 N1 Te1 . . 111.7(2) ?
C5 N1 Te1 . . 118.7(2) ?
C1 N1 Te2 . 3_556 111.5(2) ?
C5 N1 Te2 . 3_556 49.2(2) ?
Te1 N1 Te2 . 3_556 130.31(5) ?
C1 N1 H1 . . 118.5 ?
C5 N1 H1 . . 118.5 ?
Te1 N1 H1 . . 27.3 ?
Te2 N1 H1 3_556 . 107.5 ?
N1 C1 C2 . . 119.7(3) ?
N1 C1 H1A . . 120.2 ?
C2 C1 H1A . . 120.2 ?
C3 C2 C1 . . 118.7(4) ?
C3 C2 H2A . . 120.7 ?
C1 C2 H2A . . 120.7 ?
C4 C3 C2 . . 120.2(3) ?
C4 C3 H3 . . 119.9 ?
C2 C3 H3 . . 119.9 ?
C3 C4 C5 . . 119.3(3) ?
C3 C4 H4 . . 120.3 ?
C5 C4 H4 . . 120.3 ?
N1 C5 C4 . . 119.2(3) ?
N1 C5 H5 . . 120.4 ?
C4 C5 H5 . . 120.4 ?
C10 N2 C6 . . 122.6(4) ?
C10 N2 H2 . . 118.7 ?
C6 N2 H2 . . 118.7 ?
N2 C6 C7 . . 119.6(4) ?
N2 C6 H6 . . 120.2 ?
C7 C6 H6 . . 120.2 ?
C6 C7 C8 . . 119.1(4) ?
C6 C7 H7 . . 120.4 ?
C8 C7 H7 . . 120.4 ?
C9 C8 C7 . . 119.8(4) ?
C9 C8 H8 . . 120.1 ?
C7 C8 H8 . . 120.1 ?
C10 C9 C8 . . 119.2(4) ?
C10 C9 H9 . . 120.4 ?
C8 C9 H9 . . 120.4 ?
N2 C10 C9 . . 119.6(4) ?
N2 C10 H10 . . 120.2 ?
C9 C10 H10 . . 120.2 ?

loop_
_geom_bond_atom_site_label_1
_geom_bond_atom_site_label_2
_geom_bond_site_symmetry_2
_geom_bond_distance
_geom_bond_publ_flag
Te1 O . 1.900(2) y
Te1 F3 . 1.964(2) y
Te1 F2 . 1.998(2) y
Te1 F1 . 2.007(2) y
Te1 O 3_666 2.119(2) y
Te1 Te1 3_666 3.1803(4) y
Te1 N1 . 3.902(3) ?
Te1 F3 3 21.476(2) ?
Te1 F1 3_556 22.926(2) ?
Te1 F2 3_556 24.008(2) ?
Te2 F8 . 1.870(2) y
Te2 F7 . 1.937(2) y
Te2 F4 . 1.949(2) y
Te2 F6 . 1.956(2) y
Te2 F5 . 1.969(2) y
Te2 F8 4_566 17.924(2) ?
Te2 F7 4_566 19.772(2) ?
Te2 F6 4_566 19.816(2) ?
Te2 N1 3_556 25.852(3) ?
O Te1 3_666 2.119(2) ?
N1 C1 . 1.329(5) ?
N1 C5 . 1.333(5) ?
N1 Te2 3_556 25.852(3) ?
N1 H1 . 0.8800 ?
C1 C2 . 1.383(5) ?
C1 H1A . 0.9500 ?
C2 C3 . 1.382(5) ?
C2 H2A . 0.9500 ?
C3 C4 . 1.366(6) ?
C3 H3 . 0.9500 ?
C4 C5 . 1.386(5) ?
C4 H4 . 0.9500 ?
C5 H5 . 0.9500 ?
N2 C10 . 1.336(5) ?
N2 C6 . 1.337(5) ?
N2 H2 . 0.8800 ?
C6 C7 . 1.354(6) ?
C6 H6 . 0.9500 ?
C7 C8 . 1.381(6) ?
C7 H7 . 0.9500 ?
C8 C9 . 1.378(6) ?
C8 H8 . 0.9500 ?
C9 C10 . 1.354(6) ?
C9 H9 . 0.9500 ?
C10 H10 . 0.9500 ?

loop_
_geom_hbond_atom_site_label_D
_geom_hbond_atom_site_label_H
_geom_hbond_atom_site_label_A
_geom_hbond_site_symmetry_A
_geom_hbond_distance_DH
_geom_hbond_distance_HA
_geom_hbond_distance_DA
_geom_hbond_angle_DHA
_geom_hbond_publ_flag
N1 H1 O . 0.88 1.88 2.752(3) 175 y
N2 H2 F2 . 0.88 2.24 2.837(4) 125 y
N2 H2 F1 3_666 0.88 2.09 2.859(4) 146 y

loop_
_geom_torsion_atom_site_label_1
_geom_torsion_atom_site_label_2
_geom_torsion_atom_site_label_3
_geom_torsion_atom_site_label_4
_geom_torsion_site_symmetry_1
_geom_torsion_site_symmetry_4
_geom_torsion
F3 Te1 O Te1 . 3_666 -179.27(11)
F2 Te1 O Te1 . 3_666 -92.54(10)
F1 Te1 O Te1 . 3_666 92.43(10)
O Te1 O Te1 3_666 3_666 0.0
N1 Te1 O Te1 . 3_666 -126.92(16)
F3 Te1 O Te1 3 3_666 156.08(14)
F1 Te1 O Te1 3_556 3_666 156.1(2)
F2 Te1 O Te1 3_556 3_666 139.34(17)
O Te1 N1 C1 . . 102.4(3)
F3 Te1 N1 C1 . . -141.6(3)
F2 Te1 N1 C1 . . -32.9(2)
F1 Te1 N1 C1 . . 146.5(2)
O Te1 N1 C1 3_666 . 50.4(2)
Te1 Te1 N1 C1 3_666 . 69.3(2)
F3 Te1 N1 C1 3 . 166.0(3)
F1 Te1 N1 C1 3_556 . 144.0(3)
F2 Te1 N1 C1 3_556 . 144.5(3)
O Te1 N1 C5 . . -105.5(3)
F3 Te1 N1 C5 . . 10.5(2)
F2 Te1 N1 C5 . . 119.2(3)
F1 Te1 N1 C5 . . -61.4(3)
O Te1 N1 C5 3_666 . -157.5(2)
Te1 Te1 N1 C5 3_666 . -138.6(2)
F3 Te1 N1 C5 3 . -41.9(2)
F1 Te1 N1 C5 3_556 . -63.9(2)
F2 Te1 N1 C5 3_556 . -63.4(2)
O Te1 N1 Te2 . 3_556 -46.32(12)
F3 Te1 N1 Te2 . 3_556 69.69(9)
F2 Te1 N1 Te2 . 3_556 178.36(11)
F1 Te1 N1 Te2 . 3_556 -2.20(10)
O Te1 N1 Te2 3_666 3_556 -98.33(8)
Te1 Te1 N1 Te2 3_666 3_556 -79.42(5)
F3 Te1 N1 Te2 3 3_556 17.246(18)
F1 Te1 N1 Te2 3_556 3_556 -4.713(10)
F2 Te1 N1 Te2 3_556 3_556 -4.208(13)
C5 N1 C1 C2 . . -0.6(6)
Te1 N1 C1 C2 . . 150.1(3)
Te2 N1 C1 C2 3_556 . -55.1(4)
N1 C1 C2 C3 . . 1.0(6)
C1 C2 C3 C4 . . -1.1(6)
C2 C3 C4 C5 . . 0.7(6)
C1 N1 C5 C4 . . 0.3(5)
Te1 N1 C5 C4 . . -148.6(3)
Te2 N1 C5 C4 3_556 . 91.3(4)
C3 C4 C5 N1 . . -0.3(5)
C10 N2 C6 C7 . . 0.5(7)
N2 C6 C7 C8 . . 0.3(7)
C6 C7 C8 C9 . . -0.6(7)
C7 C8 C9 C10 . . 0.1(7)
C6 N2 C10 C9 . . -0.9(7)
C8 C9 C10 N2 . . 0.6(7)
